data_7045562
loop_
_publ_author_name
'Zhu, Xiancui'
'Li, Yang'
'Guo, Dianjun'
'Wang, Shaowu'
'Wei, Yun'
'Zhou, Shuangliu'

_publ_section_title
;
 Versatile reactivities of rare-earth metal dialkyl complexes supported by
 a neutral pyrrolyl-functionalized \b-diketiminato ligand.
;
_journal_issue 11
_journal_name_full 'Dalton transactions (Cambridge, England : 2003)'
_journal_page_first 3947
_journal_page_last 3957
_journal_paper_doi 10.1039/c7dt04410k
_journal_volume 47
_journal_year 2018
_chemical_formula_moiety 'C38.04 H63.12 Er N4 Si2'
_chemical_formula_sum 'C38.04 H63.11 Er N4 Si2'
_chemical_formula_weight 799.93
_space_group_crystal_system monoclinic
_space_group_IT_number 14
_space_group_name_Hall '-P 2yn'
_space_group_name_H-M_alt 'P 1 21/n 1'
_symmetry_space_group_name_Hall '-P 2yn'
_symmetry_space_group_name_H-M 'P 1 21/n 1'
_atom_sites_solution_hydrogens geom
_audit_creation_date 2018-01-28
_audit_creation_method
;
Olex2 1.2
(compiled 2017.08.10 svn.r3458 for OlexSys, GUI svn.r5381)
;
_audit_update_record
;
2018-01-30 deposited with the CCDC.
2018-02-06 downloaded from the CCDC.
;
_cell_angle_alpha 90
_cell_angle_beta 96.4370(10)
_cell_angle_gamma 90
_cell_formula_units_Z 4
_cell_length_a 11.6567(8)
_cell_length_b 19.5163(13)
_cell_length_c 18.9209(13)
_cell_measurement_reflns_used 9966
_cell_measurement_temperature 293(2)
_cell_measurement_theta_max 25.35
_cell_measurement_theta_min 2.22
_cell_volume 4277.3(5)
_computing_cell_refinement 'Bruker SAINT'
_computing_data_collection 'Bruker APEX2'
_computing_data_reduction 'Bruker SAINT'
_computing_molecular_graphics 'Olex2 (Dolomanov et al., 2009)'
_computing_publication_material 'Olex2 (Dolomanov et al., 2009)'
_computing_structure_refinement 'ShelXL (Sheldrick, 2015)'
_computing_structure_solution 'SHELXT 2014/4 (Sheldrick, 2014)'
_diffrn_ambient_temperature 293.15
_diffrn_measured_fraction_theta_full 1.000
_diffrn_measured_fraction_theta_max 0.998
_diffrn_measurement_device_type 'Bruker APEX-II CCD'
_diffrn_measurement_method '\f and \w scans'
_diffrn_radiation_type MoK\a
_diffrn_radiation_wavelength 0.71073
_diffrn_reflns_av_R_equivalents 0.0322
_diffrn_reflns_av_unetI/netI 0.0287
_diffrn_reflns_Laue_measured_fraction_full 1.000
_diffrn_reflns_Laue_measured_fraction_max 0.998
_diffrn_reflns_limit_h_max 14
_diffrn_reflns_limit_h_min -14
_diffrn_reflns_limit_k_max 21
_diffrn_reflns_limit_k_min -23
_diffrn_reflns_limit_l_max 22
_diffrn_reflns_limit_l_min -22
_diffrn_reflns_number 32065
_diffrn_reflns_point_group_measured_fraction_full 1.000
_diffrn_reflns_point_group_measured_fraction_max 0.998
_diffrn_reflns_theta_full 25.242
_diffrn_reflns_theta_max 25.371
_diffrn_reflns_theta_min 1.504
_exptl_absorpt_coefficient_mu 2.046
_exptl_absorpt_correction_T_max 0.6851
_exptl_absorpt_correction_T_min 0.6505
_exptl_absorpt_correction_type multi-scan
_exptl_crystal_colour pink
_exptl_crystal_density_diffrn 1.242
_exptl_crystal_description block
_exptl_crystal_F_000 1661
_exptl_crystal_size_max 0.23
_exptl_crystal_size_mid 0.21
_exptl_crystal_size_min 0.2
_exptl_transmission_factor_max 0.7452
_exptl_transmission_factor_min 0.5304
_refine_diff_density_max 0.763
_refine_diff_density_min -0.376
_refine_diff_density_rms 0.060
_refine_ls_extinction_method none
_refine_ls_goodness_of_fit_ref 1.029
_refine_ls_hydrogen_treatment constr
_refine_ls_matrix_type full
_refine_ls_number_parameters 448
_refine_ls_number_reflns 7835
_refine_ls_number_restraints 16
_refine_ls_restrained_S_all 1.029
_refine_ls_R_factor_all 0.0398
_refine_ls_R_factor_gt 0.0288
_refine_ls_shift/su_max 0.002
_refine_ls_shift/su_mean 0.000
_refine_ls_structure_factor_coef Fsqd
_refine_ls_weighting_details 'w=1/[\s^2^(Fo^2^)+(0.0337P)^2^+2.1272P] where P=(Fo^2^+2Fc^2^)/3'
_refine_ls_weighting_scheme calc
_refine_ls_wR_factor_gt 0.0656
_refine_ls_wR_factor_ref 0.0708
_reflns_Friedel_coverage 0.000
_reflns_number_gt 6459
_reflns_number_total 7835
_reflns_threshold_expression 'I > 2\s(I)'
_cod_data_source_file c7dt04410k2.cif
_cod_data_source_block 2c
_cod_depositor_comments 'Adding full bibliography for 7045551--7045564.cif.'
_cod_database_code 7045562
_shelx_shelxl_version_number 2018/1
_shelx_space_group_comment
;
The symmetry employed for this shelxl refinement is uniquely defined
by the following loop, which should always be used as a source of
symmetry information in preference to the above space-group names.
They are only intended as comments.
;
_shelx_estimated_absorpt_t_max 0.685
_shelx_estimated_absorpt_t_min 0.650
_olex2_refinement_description
;
1. Fixed Uiso
 At 1.2 times of:
  All C(H) groups, All C(H,H) groups, All C(H,H,H,H) groups
 At 1.5 times of:
  All C(H,H,H) groups
2. Restrained distances
 Si1A-C26 \\sim Si1B-C26
 with sigma of 0.02
 Si1A-C28B \\sim Si1A-C29A \\sim Si1B-C29B \\sim Si1B-C28 \\sim Si1B-C27A \\sim
Si1A-C27B
 with sigma of 0.02
3. Uiso/Uaniso restraints and constraints
Uanis(Si1A) = Uanis(Si1B)
4. Others
 Sof(Si1A)=Sof(C28B)=Sof(H28D)=Sof(H28E)=Sof(H28F)=Sof(C29A)=Sof(H29D)=
 Sof(H29E)=Sof(H29F)=1-FVAR(1)
 Sof(Si1B)=Sof(C27A)=Sof(H27D)=Sof(H27E)=Sof(H27F)=FVAR(1)
 Fixed Sof: H26B(0.67) H26A(0.67) H26D(0.33) H26C(0.33) C27B(0.33) H27A(0.33)
 H27B(0.33) H27C(0.33) C28(0.67) H28A(0.67) H28B(0.67) H28C(0.67) C29B(0.67)
 H29A(0.67) H29B(0.67) H29C(0.67)
5.a Ternary CH refined with riding coordinates:
 C2(H2), C11(H11)
5.b Secondary CH2 refined with riding coordinates:
 C18(H18A,H18B), C19(H19A,H19B), C26(H26B,H26A), C26(H26D,H26C), C30(H30A,H30B)
5.c Me refined with riding coordinates:
 C27B(H27A,H27B,H27C), C28(H28A,H28B,H28C), C29B(H29A,H29B,H29C), C28B(H28D,
 H28E,H28F), C27A(H27D,H27E,H27F), C29A(H29D,H29E,H29F)
5.d Aromatic/amide H refined with riding coordinates:
 C5(H5), C6(H6), C7(H7), C15(H15), C22(H22), C23(H23), C34(H34), C35(H35),
 C36(H36), C37(H37), C38(H38)
5.e Idealised Me refined as rotating group:
 C1(H1A,H1B,H1C), C3(H3A,H3B,H3C), C10(H10A,H10B,H10C), C12(H12A,H12B,H12C),
 C13(H13A,H13B,H13C), C17(H17A,H17B,H17C), C20(H20A,H20B,H20C), C25(H25A,H25B,
 H25C), C31(H31A,H31B,H31C), C32(H32A,H32B,H32C), C33(H33A,H33B,H33C)
;
_olex2_submission_special_instructions 'No special instructions were received'

loop_
_space_group_symop_operation_xyz
'x, y, z'
'-x+1/2, y+1/2, -z+1/2'
'-x, -y, -z'
'x-1/2, -y-1/2, z-1/2'

loop_
_atom_site_label
_atom_site_type_symbol
_atom_site_fract_x
_atom_site_fract_y
_atom_site_fract_z
_atom_site_U_iso_or_equiv
_atom_site_adp_type
_atom_site_occupancy
_atom_site_site_symmetry_order
_atom_site_calc_flag
_atom_site_refinement_flags_posn
_atom_site_refinement_flags_occupancy
_atom_site_disorder_assembly
_atom_site_disorder_group
C1 C -0.0436(5) 0.7407(3) 0.3764(3) 0.1090(18) Uani 1 1 d . . . .
H1A H -0.068857 0.768659 0.335872 0.164 Uiso 1 1 calc GR . . .
H1B H -0.091281 0.700604 0.376142 0.164 Uiso 1 1 calc GR . . .
H1C H 0.035208 0.727366 0.374556 0.164 Uiso 1 1 calc GR . . .
C2 C -0.0531(4) 0.7811(2) 0.4437(2) 0.0801(12) Uani 1 1 d . . . .
H2 H -0.024189 0.752181 0.484204 0.096 Uiso 1 1 calc R . . .
C3 C -0.1813(4) 0.7958(4) 0.4490(3) 0.128(2) Uani 1 1 d . . . .
H3A H -0.188311 0.825560 0.488670 0.192 Uiso 1 1 calc GR . . .
H3B H -0.220785 0.753490 0.455710 0.192 Uiso 1 1 calc GR . . .
H3C H -0.214798 0.817373 0.406028 0.192 Uiso 1 1 calc GR . . .
C4 C 0.0206(4) 0.8455(2) 0.4463(2) 0.0713(11) Uani 1 1 d . . . .
C5 C -0.0098(5) 0.8982(3) 0.3985(3) 0.0947(15) Uani 1 1 d . . . .
H5 H -0.072387 0.892629 0.363952 0.114 Uiso 1 1 calc R . . .
C6 C 0.0506(6) 0.9580(3) 0.4016(4) 0.116(2) Uani 1 1 d . . . .
H6 H 0.028436 0.992753 0.369271 0.140 Uiso 1 1 calc R . . .
C7 C 0.1419(6) 0.9677(2) 0.4506(4) 0.113(2) Uani 1 1 d . . . .
H7 H 0.181520 1.009144 0.451879 0.135 Uiso 1 1 calc R . . .
C8 C 0.1784(4) 0.9166(2) 0.4997(3) 0.0813(13) Uani 1 1 d . . . .
C9 C 0.1177(3) 0.85428(18) 0.4963(2) 0.0595(9) Uani 1 1 d . . . .
C10 C 0.2548(5) 0.9551(4) 0.6223(3) 0.149(3) Uani 1 1 d . . . .
H10A H 0.219230 0.999327 0.615525 0.223 Uiso 1 1 calc GR . . .
H10B H 0.324838 0.959180 0.653964 0.223 Uiso 1 1 calc GR . . .
H10C H 0.202989 0.924351 0.642422 0.223 Uiso 1 1 calc GR . . .
C11 C 0.2819(4) 0.9278(2) 0.5522(3) 0.1041(17) Uani 1 1 d . . . .
H11 H 0.316720 0.882545 0.561932 0.125 Uiso 1 1 calc R . . .
C12 C 0.3751(6) 0.9723(4) 0.5276(4) 0.185(4) Uani 1 1 d . . . .
H12A H 0.384364 0.961512 0.479043 0.278 Uiso 1 1 calc GR . . .
H12B H 0.446421 0.964086 0.556912 0.278 Uiso 1 1 calc GR . . .
H12C H 0.353858 1.019570 0.531064 0.278 Uiso 1 1 calc GR . . .
C13 C 0.0190(4) 0.8415(2) 0.6223(2) 0.0853(13) Uani 1 1 d . . . .
H13A H 0.029410 0.850597 0.672504 0.128 Uiso 1 1 calc GR . . .
H13B H -0.056015 0.821873 0.609576 0.128 Uiso 1 1 calc GR . . .
H13C H 0.025453 0.883446 0.596660 0.128 Uiso 1 1 calc GR . . .
C14 C 0.1119(3) 0.79105(19) 0.6036(2) 0.0590(9) Uani 1 1 d . . . .
C15 C 0.1407(3) 0.7395(2) 0.65297(19) 0.0630(10) Uani 1 1 d . . . .
H15 H 0.115193 0.746432 0.697263 0.076 Uiso 1 1 calc R . . .
C16 C 0.2021(3) 0.67870(19) 0.64641(17) 0.0547(8) Uani 1 1 d . . . .
C17 C 0.2113(4) 0.6327(2) 0.71168(18) 0.0734(11) Uani 1 1 d . . . .
H17A H 0.163464 0.593031 0.701932 0.110 Uiso 1 1 calc GR . . .
H17B H 0.186186 0.657428 0.751033 0.110 Uiso 1 1 calc GR . . .
H17C H 0.290075 0.618645 0.723286 0.110 Uiso 1 1 calc GR . . .
C18 C 0.2925(3) 0.59193(18) 0.58093(19) 0.0580(9) Uani 1 1 d . . . .
H18A H 0.322307 0.575665 0.627856 0.070 Uiso 1 1 calc R . . .
H18B H 0.356510 0.593914 0.552385 0.070 Uiso 1 1 calc R . . .
C19 C 0.2045(3) 0.54087(18) 0.54764(19) 0.0609(9) Uani 1 1 d . . . .
H19A H 0.169130 0.559609 0.502952 0.073 Uiso 1 1 calc R . . .
H19B H 0.244835 0.499331 0.536845 0.073 Uiso 1 1 calc R . . .
C20 C -0.0316(4) 0.6068(2) 0.5325(2) 0.0810(12) Uani 1 1 d . . . .
H20A H -0.111731 0.616908 0.534572 0.121 Uiso 1 1 calc GR . . .
H20B H -0.020474 0.591977 0.485356 0.121 Uiso 1 1 calc GR . . .
H20C H 0.013653 0.647133 0.544208 0.121 Uiso 1 1 calc GR . . .
C21 C 0.0054(3) 0.5513(2) 0.58432(19) 0.0627(9) Uani 1 1 d . . . .
C22 C -0.0543(4) 0.5194(2) 0.6324(2) 0.0749(11) Uani 1 1 d . . . .
H22 H -0.130381 0.528403 0.639829 0.090 Uiso 1 1 calc R . . .
C23 C 0.0181(4) 0.4707(2) 0.6689(2) 0.0782(12) Uani 1 1 d . . . .
H23 H -0.001501 0.441722 0.704671 0.094 Uiso 1 1 calc R . . .
C24 C 0.1219(3) 0.47336(19) 0.6430(2) 0.0659(10) Uani 1 1 d . . . .
C25 C 0.2289(4) 0.4324(2) 0.6621(2) 0.0913(14) Uani 1 1 d . . . .
H25A H 0.214153 0.397656 0.695881 0.137 Uiso 1 1 calc GR . . .
H25B H 0.289473 0.461956 0.682648 0.137 Uiso 1 1 calc GR . . .
H25C H 0.251819 0.411174 0.620133 0.137 Uiso 1 1 calc GR . . .
C26 C 0.5013(3) 0.7223(3) 0.5477(2) 0.0843(14) Uani 1 1 d D . . .
H26B H 0.523971 0.677287 0.532606 0.101 Uiso 0.67 1 calc R P A 1
H26A H 0.541643 0.754682 0.520475 0.101 Uiso 0.67 1 calc R P A 1
H26D H 0.511472 0.674960 0.562715 0.101 Uiso 0.33 1 calc R P B 2
H26C H 0.545940 0.728084 0.507860 0.101 Uiso 0.33 1 calc R P B 2
C27B C 0.487(3) 0.8058(11) 0.6889(14) 0.154(15) Uani 0.33 1 d D P C 2
H27A H 0.452951 0.767758 0.710963 0.231 Uiso 0.33 1 calc R P C 2
H27B H 0.535525 0.830972 0.724272 0.231 Uiso 0.33 1 calc R P C 2
H27C H 0.427314 0.835334 0.667240 0.231 Uiso 0.33 1 calc R P C 2
C28 C 0.5412(7) 0.6593(5) 0.6968(4) 0.133(4) Uani 0.67 1 d D P . .
H28A H 0.573717 0.617790 0.680544 0.199 Uiso 0.67 1 calc R P D .
H28B H 0.574572 0.668937 0.744488 0.199 Uiso 0.67 1 calc R P D .
H28C H 0.459153 0.654015 0.696077 0.199 Uiso 0.67 1 calc R P D .
C29B C 0.7313(8) 0.7372(11) 0.6445(11) 0.184(10) Uani 0.67 1 d D P E 1
H29A H 0.761693 0.698726 0.621093 0.276 Uiso 0.67 1 calc R P E 1
H29B H 0.752252 0.778839 0.622175 0.276 Uiso 0.67 1 calc R P E 1
H29C H 0.762652 0.737560 0.693685 0.276 Uiso 0.67 1 calc R P E 1
C30 C 0.2647(3) 0.65980(18) 0.39954(17) 0.0517(8) Uani 1 1 d . . . .
H30A H 0.211121 0.625535 0.413218 0.062 Uiso 1 1 calc R . . .
H30B H 0.221919 0.687590 0.363116 0.062 Uiso 1 1 calc R . . .
C31 C 0.4403(5) 0.5427(3) 0.4115(3) 0.119(2) Uani 1 1 d . . . .
H31A H 0.485616 0.562042 0.452140 0.179 Uiso 1 1 calc GR . . .
H31B H 0.489107 0.515957 0.384554 0.179 Uiso 1 1 calc GR . . .
H31C H 0.381173 0.513988 0.427044 0.179 Uiso 1 1 calc GR . . .
C32 C 0.4892(4) 0.6722(2) 0.3320(2) 0.0883(13) Uani 1 1 d . . . .
H32A H 0.455511 0.709487 0.303690 0.132 Uiso 1 1 calc GR . . .
H32B H 0.541722 0.647688 0.305641 0.132 Uiso 1 1 calc GR . . .
H32C H 0.530175 0.689948 0.374948 0.132 Uiso 1 1 calc GR . . .
C33 C 0.3124(5) 0.5717(3) 0.2683(2) 0.1012(16) Uani 1 1 d . . . .
H33A H 0.257436 0.537037 0.277500 0.152 Uiso 1 1 calc GR . . .
H33B H 0.374104 0.551120 0.246156 0.152 Uiso 1 1 calc GR . . .
H33C H 0.274980 0.605774 0.237206 0.152 Uiso 1 1 calc GR . . .
C34 C 0.4720(4) 0.8411(2) 0.4106(2) 0.0796(12) Uani 1 1 d . . . .
H34 H 0.528255 0.826864 0.446338 0.095 Uiso 1 1 calc R . . .
C35 C 0.5035(6) 0.8807(3) 0.3592(4) 0.125(2) Uani 1 1 d . . . .
H35 H 0.580556 0.893090 0.359427 0.150 Uiso 1 1 calc R . . .
C36 C 0.4314(7) 0.9014(4) 0.3107(4) 0.142(3) Uani 1 1 d . . . .
H36 H 0.455472 0.928500 0.274730 0.170 Uiso 1 1 calc R . . .
C37 C 0.3227(5) 0.8859(3) 0.3093(3) 0.1158(19) Uani 1 1 d . . . .
H37 H 0.269349 0.904898 0.274542 0.139 Uiso 1 1 calc R . . .
C38 C 0.2863(4) 0.8420(2) 0.3583(2) 0.0815(12) Uani 1 1 d . . . .
H38 H 0.210078 0.827003 0.353769 0.098 Uiso 1 1 calc R . . .
Er1 Er 0.30499(2) 0.73255(2) 0.49999(2) 0.04642(6) Uani 1 1 d . . . .
N1 N 0.1587(2) 0.79902(14) 0.54238(14) 0.0514(6) Uani 1 1 d . . . .
N2 N 0.2464(2) 0.66133(14) 0.58748(13) 0.0493(6) Uani 1 1 d . . . .
N3 N 0.1141(2) 0.52287(14) 0.59066(15) 0.0560(7) Uani 1 1 d . . . .
N4 N 0.3612(2) 0.82046(14) 0.41350(15) 0.0545(7) Uani 1 1 d . . . .
Si1B Si 0.57187(19) 0.73050(14) 0.63815(12) 0.0842(6) Uani 0.632(3) 1 d D P E 1
Si2 Si 0.37235(10) 0.61296(6) 0.35472(5) 0.0626(3) Uani 1 1 d . . . .
Si1A Si 0.5746(3) 0.7740(2) 0.6204(2) 0.0842(6) Uani 0.368(3) 1 d D P C 2
C28B C 0.6152(15) 0.8617(6) 0.5982(8) 0.140(7) Uani 0.368(3) 1 d D P C 2
H28D H 0.652632 0.883671 0.639957 0.210 Uiso 0.368(3) 1 calc R P E 2
H28E H 0.666967 0.860228 0.562188 0.210 Uiso 0.368(3) 1 calc R P E 2
H28F H 0.547178 0.886977 0.580852 0.210 Uiso 0.368(3) 1 calc R P E 2
C27A C 0.5024(19) 0.8001(12) 0.6804(11) 0.277(15) Uani 0.632(3) 1 d D P E 1
H27D H 0.537930 0.805657 0.728297 0.415 Uiso 0.632(3) 1 calc R P E 1
H27E H 0.510416 0.841737 0.654313 0.415 Uiso 0.632(3) 1 calc R P E 1
H27F H 0.421900 0.789875 0.680860 0.415 Uiso 0.632(3) 1 calc R P E 1
C29A C 0.7160(17) 0.7412(13) 0.660(2) 0.185(19) Uani 0.368(3) 1 d D P C 2
H29D H 0.707764 0.694491 0.674963 0.277 Uiso 0.368(3) 1 calc R P E 2
H29E H 0.770473 0.743493 0.626037 0.277 Uiso 0.368(3) 1 calc R P E 2
H29F H 0.743066 0.768570 0.701048 0.277 Uiso 0.368(3) 1 calc R P E 2

loop_
_atom_site_aniso_label
_atom_site_aniso_U_11
_atom_site_aniso_U_22
_atom_site_aniso_U_33
_atom_site_aniso_U_23
_atom_site_aniso_U_13
_atom_site_aniso_U_12
C1 0.093(4) 0.108(4) 0.125(5) -0.021(4) 0.009(3) 0.001(3)
C2 0.084(3) 0.075(3) 0.079(3) 0.015(2) -0.002(2) -0.002(2)
C3 0.087(3) 0.160(6) 0.145(5) 0.002(5) 0.046(3) -0.006(4)
C4 0.083(3) 0.063(3) 0.073(3) 0.012(2) 0.028(2) 0.014(2)
C5 0.113(4) 0.076(3) 0.099(4) 0.029(3) 0.031(3) 0.028(3)
C6 0.147(5) 0.070(4) 0.141(5) 0.042(4) 0.056(4) 0.029(4)
C7 0.131(5) 0.046(3) 0.176(6) 0.019(4) 0.080(4) 0.003(3)
C8 0.081(3) 0.052(2) 0.120(4) -0.005(2) 0.049(3) -0.002(2)
C9 0.064(2) 0.045(2) 0.077(2) -0.0008(18) 0.0412(19) 0.0016(16)
C10 0.095(4) 0.228(8) 0.124(5) -0.005(5) 0.019(4) -0.038(5)
C11 0.089(3) 0.057(3) 0.173(6) -0.014(3) 0.046(4) -0.018(2)
C12 0.152(6) 0.182(7) 0.244(8) -0.115(7) 0.120(6) -0.112(6)
C13 0.096(3) 0.073(3) 0.097(3) -0.011(2) 0.057(3) 0.011(2)
C14 0.065(2) 0.053(2) 0.063(2) -0.0138(18) 0.0269(18) -0.0099(17)
C15 0.078(2) 0.069(3) 0.047(2) -0.0136(19) 0.0293(18) -0.014(2)
C16 0.0583(19) 0.064(2) 0.0440(18) -0.0057(16) 0.0146(15) -0.0172(17)
C17 0.094(3) 0.084(3) 0.044(2) 0.0042(19) 0.0188(19) -0.012(2)
C18 0.063(2) 0.058(2) 0.057(2) 0.0034(17) 0.0220(17) -0.0014(17)
C19 0.083(2) 0.050(2) 0.055(2) -0.0013(17) 0.0256(18) -0.0048(18)
C20 0.086(3) 0.066(3) 0.087(3) 0.002(2) -0.006(2) -0.004(2)
C21 0.069(2) 0.058(2) 0.060(2) -0.0061(18) 0.0070(18) -0.0100(18)
C22 0.069(2) 0.078(3) 0.080(3) -0.004(2) 0.021(2) -0.011(2)
C23 0.095(3) 0.075(3) 0.067(3) 0.010(2) 0.021(2) -0.025(2)
C24 0.080(3) 0.055(2) 0.063(2) 0.0070(19) 0.0123(19) -0.0123(19)
C25 0.099(3) 0.071(3) 0.104(4) 0.028(3) 0.009(3) 0.000(2)
C26 0.065(2) 0.127(4) 0.061(2) 0.011(2) 0.0081(19) -0.020(2)
C27B 0.33(4) 0.056(11) 0.089(15) 0.011(10) 0.06(2) 0.045(17)
C28 0.110(6) 0.205(10) 0.077(5) 0.019(6) -0.012(4) -0.047(6)
C29B 0.060(6) 0.37(3) 0.116(10) 0.052(11) -0.011(6) -0.059(9)
C30 0.0578(19) 0.053(2) 0.0461(18) 0.0015(15) 0.0136(15) 0.0001(15)
C31 0.157(5) 0.114(4) 0.094(4) 0.030(3) 0.049(3) 0.080(4)
C32 0.085(3) 0.103(4) 0.084(3) -0.009(3) 0.041(2) 0.007(3)
C33 0.142(4) 0.092(4) 0.074(3) -0.028(3) 0.032(3) -0.003(3)
C34 0.083(3) 0.082(3) 0.078(3) 0.008(2) 0.028(2) -0.018(2)
C35 0.139(5) 0.115(5) 0.131(5) 0.004(4) 0.065(5) -0.036(4)
C36 0.166(7) 0.145(6) 0.119(6) 0.039(5) 0.038(5) -0.015(5)
C37 0.114(4) 0.122(5) 0.112(4) 0.051(4) 0.013(3) -0.015(4)
C38 0.085(3) 0.079(3) 0.085(3) 0.023(2) 0.029(2) -0.006(2)
Er1 0.04699(9) 0.05222(10) 0.04273(9) -0.00384(7) 0.01688(6) -0.00687(7)
N1 0.0563(15) 0.0443(15) 0.0576(16) -0.0067(14) 0.0235(13) -0.0074(13)
N2 0.0511(14) 0.0543(17) 0.0443(15) -0.0021(13) 0.0131(12) -0.0068(12)
N3 0.0670(18) 0.0478(17) 0.0545(16) 0.0038(14) 0.0125(14) -0.0086(14)
N4 0.0648(17) 0.0504(17) 0.0524(16) 0.0037(13) 0.0245(14) -0.0077(13)
Si1B 0.0740(9) 0.101(2) 0.0731(12) 0.0057(12) -0.0098(9) -0.0241(13)
Si2 0.0838(7) 0.0588(6) 0.0487(5) 0.0000(5) 0.0225(5) 0.0147(5)
Si1A 0.0740(9) 0.101(2) 0.0731(12) 0.0057(12) -0.0098(9) -0.0241(13)
C28B 0.172(16) 0.120(13) 0.115(12) -0.042(10) -0.039(11) -0.030(12)
C27A 0.21(2) 0.41(3) 0.20(2) -0.18(2) -0.049(15) 0.07(2)
C29A 0.20(3) 0.103(16) 0.21(4) 0.033(17) -0.12(3) -0.039(17)

loop_
_atom_type_symbol
_atom_type_description
_atom_type_scat_dispersion_real
_atom_type_scat_dispersion_imag
_atom_type_scat_source
C C 0.0033 0.0016 'International Tables Vol C Tables 4.2.6.8 and 6.1.1.4'
H H 0.0000 0.0000 'International Tables Vol C Tables 4.2.6.8 and 6.1.1.4'
Er Er -0.2586 4.9576 'International Tables Vol C Tables 4.2.6.8 and 6.1.1.4'
N N 0.0061 0.0033 'International Tables Vol C Tables 4.2.6.8 and 6.1.1.4'
Si Si 0.0817 0.0704 'International Tables Vol C Tables 4.2.6.8 and 6.1.1.4'

loop_
_geom_angle_atom_site_label_1
_geom_angle_atom_site_label_2
_geom_angle_atom_site_label_3
_geom_angle
H1A C1 H1B 109.5
H1A C1 H1C 109.5
H1B C1 H1C 109.5
C2 C1 H1A 109.5
C2 C1 H1B 109.5
C2 C1 H1C 109.5
C1 C2 H2 107.9
C1 C2 C3 108.4(4)
C1 C2 C4 111.3(4)
C3 C2 H2 107.9
C4 C2 H2 107.9
C4 C2 C3 113.2(4)
C2 C3 H3A 109.5
C2 C3 H3B 109.5
C2 C3 H3C 109.5
H3A C3 H3B 109.5
H3A C3 H3C 109.5
H3B C3 H3C 109.5
C5 C4 C2 119.3(4)
C5 C4 C9 118.4(4)
C9 C4 C2 122.2(3)
C4 C5 H5 119.5
C6 C5 C4 121.0(5)
C6 C5 H5 119.5
C5 C6 H6 119.5
C7 C6 C5 121.1(5)
C7 C6 H6 119.5
C6 C7 H7 119.4
C6 C7 C8 121.1(5)
C8 C7 H7 119.4
C7 C8 C9 118.3(5)
C7 C8 C11 120.1(5)
C9 C8 C11 121.6(4)
C4 C9 C8 120.1(4)
C4 C9 N1 120.5(3)
C8 C9 N1 119.4(4)
H10A C10 H10B 109.5
H10A C10 H10C 109.5
H10B C10 H10C 109.5
C11 C10 H10A 109.5
C11 C10 H10B 109.5
C11 C10 H10C 109.5
C8 C11 C10 114.0(4)
C8 C11 H11 106.2
C8 C11 C12 115.9(6)
C10 C11 H11 106.2
C10 C11 C12 107.5(5)
C12 C11 H11 106.2
C11 C12 H12A 109.5
C11 C12 H12B 109.5
C11 C12 H12C 109.5
H12A C12 H12B 109.5
H12A C12 H12C 109.5
H12B C12 H12C 109.5
H13A C13 H13B 109.5
H13A C13 H13C 109.5
H13B C13 H13C 109.5
C14 C13 H13A 109.5
C14 C13 H13B 109.5
C14 C13 H13C 109.5
C15 C14 C13 115.7(3)
N1 C14 C13 119.4(3)
N1 C14 C15 124.9(3)
C14 C15 H15 115.0
C14 C15 C16 130.0(3)
C16 C15 H15 115.0
C15 C16 C17 114.8(3)
N2 C16 C15 122.9(3)
N2 C16 C17 122.3(3)
C16 C17 H17A 109.5
C16 C17 H17B 109.5
C16 C17 H17C 109.5
H17A C17 H17B 109.5
H17A C17 H17C 109.5
H17B C17 H17C 109.5
H18A C18 H18B 107.7
C19 C18 H18A 108.8
C19 C18 H18B 108.8
N2 C18 H18A 108.8
N2 C18 H18B 108.8
N2 C18 C19 113.9(3)
C18 C19 H19A 108.4
C18 C19 H19B 108.4
H19A C19 H19B 107.5
N3 C19 C18 115.3(3)
N3 C19 H19A 108.4
N3 C19 H19B 108.4
H20A C20 H20B 109.5
H20A C20 H20C 109.5
H20B C20 H20C 109.5
C21 C20 H20A 109.5
C21 C20 H20B 109.5
C21 C20 H20C 109.5
C22 C21 C20 129.9(4)
C22 C21 N3 107.1(3)
N3 C21 C20 123.0(3)
C21 C22 H22 125.8
C21 C22 C23 108.4(4)
C23 C22 H22 125.8
C22 C23 H23 126.0
C24 C23 C22 107.9(4)
C24 C23 H23 126.0
C23 C24 C25 130.3(4)
C23 C24 N3 107.3(4)
N3 C24 C25 122.4(3)
C24 C25 H25A 109.5
C24 C25 H25B 109.5
C24 C25 H25C 109.5
H25A C25 H25B 109.5
H25A C25 H25C 109.5
H25B C25 H25C 109.5
H26B C26 H26A 105.6
H26D C26 H26C 106.2
Er1 C26 H26B 104.3
Er1 C26 H26A 104.3
Er1 C26 H26D 105.8
Er1 C26 H26C 105.8
Si1B C26 H26B 104.3
Si1B C26 H26A 104.3
Si1B C26 Er1 131.7(2)
Si1A C26 H26D 105.8
Si1A C26 H26C 105.8
Si1A C26 Er1 125.9(3)
H27A C27B H27B 109.5
H27A C27B H27C 109.5
H27B C27B H27C 109.5
Si1A C27B H27A 109.5
Si1A C27B H27B 109.5
Si1A C27B H27C 109.5
H28A C28 H28B 109.5
H28A C28 H28C 109.5
H28B C28 H28C 109.5
Si1B C28 H28A 109.5
Si1B C28 H28B 109.5
Si1B C28 H28C 109.5
H29A C29B H29B 109.5
H29A C29B H29C 109.5
H29B C29B H29C 109.5
Si1B C29B H29A 109.5
Si1B C29B H29B 109.5
Si1B C29B H29C 109.5
H30A C30 H30B 106.2
Er1 C30 H30A 105.9
Er1 C30 H30B 105.9
Si2 C30 H30A 105.9
Si2 C30 H30B 105.9
Si2 C30 Er1 125.68(16)
H31A C31 H31B 109.5
H31A C31 H31C 109.5
H31B C31 H31C 109.5
Si2 C31 H31A 109.5
Si2 C31 H31B 109.5
Si2 C31 H31C 109.5
H32A C32 H32B 109.5
H32A C32 H32C 109.5
H32B C32 H32C 109.5
Si2 C32 H32A 109.5
Si2 C32 H32B 109.5
Si2 C32 H32C 109.5
H33A C33 H33B 109.5
H33A C33 H33C 109.5
H33B C33 H33C 109.5
Si2 C33 H33A 109.5
Si2 C33 H33B 109.5
Si2 C33 H33C 109.5
C35 C34 H34 118.5
C35 C34 N4 123.0(5)
N4 C34 H34 118.5
C34 C35 H35 119.6
C36 C35 C34 120.8(7)
C36 C35 H35 119.6
C35 C36 H36 119.4
C35 C36 C37 121.2(7)
C37 C36 H36 119.4
C36 C37 H37 119.7
C36 C37 C38 120.6(6)
C38 C37 H37 119.7
C37 C38 H38 120.1
N4 C38 C37 119.8(4)
N4 C38 H38 120.1
C26 Er1 C30 110.47(14)
C26 Er1 N4 89.70(13)
C30 Er1 N4 85.96(10)
N1 Er1 C26 128.41(13)
N1 Er1 C30 121.07(10)
N1 Er1 N4 95.59(9)
N2 Er1 C26 91.50(12)
N2 Er1 C30 99.50(10)
N2 Er1 N1 78.75(10)
N2 Er1 N4 173.60(9)
C9 N1 Er1 114.33(19)
C14 N1 C9 118.1(3)
C14 N1 Er1 127.6(2)
C16 N2 C18 119.2(3)
C16 N2 Er1 128.4(2)
C18 N2 Er1 110.66(19)
C21 N3 C19 125.2(3)
C21 N3 C24 109.3(3)
C24 N3 C19 125.5(3)
C34 N4 Er1 123.2(3)
C38 N4 C34 114.3(3)
C38 N4 Er1 121.6(2)
C26 Si1B C28 113.8(3)
C26 Si1B C29B 114.3(7)
C28 Si1B C29B 106.0(6)
C27A Si1B C26 107.6(7)
C27A Si1B C28 100.0(10)
C27A Si1B C29B 114.4(11)
C30 Si2 C31 111.63(18)
C30 Si2 C32 110.53(18)
C30 Si2 C33 114.0(2)
C31 Si2 C32 108.3(3)
C31 Si2 C33 106.1(3)
C32 Si2 C33 105.9(2)
C26 Si1A C27B 117.6(13)
C26 Si1A C29A 115.8(12)
C27B Si1A C29A 111.5(18)
C28B Si1A C26 116.8(5)
C28B Si1A C27B 91.4(10)
C28B Si1A C29A 100.1(10)
Si1A C28B H28D 109.5
Si1A C28B H28E 109.5
Si1A C28B H28F 109.5
H28D C28B H28E 109.5
H28D C28B H28F 109.5
H28E C28B H28F 109.5
Si1B C27A H27D 109.5
Si1B C27A H27E 109.5
Si1B C27A H27F 109.5
H27D C27A H27E 109.5
H27D C27A H27F 109.5
H27E C27A H27F 109.5
Si1A C29A H29D 109.5
Si1A C29A H29E 109.5
Si1A C29A H29F 109.5
H29D C29A H29E 109.5
H29D C29A H29F 109.5
H29E C29A H29F 109.5

loop_
_geom_bond_atom_site_label_1
_geom_bond_atom_site_label_2
_geom_bond_distance
C1 H1A 0.9600
C1 H1B 0.9600
C1 H1C 0.9600
C1 C2 1.511(7)
C2 H2 0.9800
C2 C3 1.536(6)
C2 C4 1.520(6)
C3 H3A 0.9600
C3 H3B 0.9600
C3 H3C 0.9600
C4 C5 1.390(6)
C4 C9 1.403(5)
C5 H5 0.9300
C5 C6 1.361(8)
C6 H6 0.9300
C6 C7 1.345(8)
C7 H7 0.9300
C7 C8 1.397(7)
C8 C9 1.404(5)
C8 C11 1.491(7)
C9 N1 1.435(5)
C10 H10A 0.9600
C10 H10B 0.9600
C10 H10C 0.9600
C10 C11 1.495(7)
C11 H11 0.9800
C11 C12 1.505(6)
C12 H12A 0.9600
C12 H12B 0.9600
C12 H12C 0.9600
C13 H13A 0.9600
C13 H13B 0.9600
C13 H13C 0.9600
C13 C14 1.533(5)
C14 C15 1.388(5)
C14 N1 1.344(4)
C15 H15 0.9300
C15 C16 1.398(5)
C16 C17 1.521(5)
C16 N2 1.325(4)
C17 H17A 0.9600
C17 H17B 0.9600
C17 H17C 0.9600
C18 H18A 0.9700
C18 H18B 0.9700
C18 C19 1.515(5)
C18 N2 1.467(4)
C19 H19A 0.9700
C19 H19B 0.9700
C19 N3 1.446(4)
C20 H20A 0.9600
C20 H20B 0.9600
C20 H20C 0.9600
C20 C21 1.492(5)
C21 C22 1.356(5)
C21 N3 1.376(4)
C22 H22 0.9300
C22 C23 1.401(6)
C23 H23 0.9300
C23 C24 1.357(5)
C24 C25 1.491(5)
C24 N3 1.379(4)
C25 H25A 0.9600
C25 H25B 0.9600
C25 H25C 0.9600
C26 H26B 0.9700
C26 H26A 0.9700
C26 H26D 0.9700
C26 H26C 0.9700
C26 Er1 2.372(4)
C26 Si1B 1.820(4)
C26 Si1A 1.837(6)
C27B H27A 0.9600
C27B H27B 0.9600
C27B H27C 0.9600
C27B Si1A 1.845(14)
C28 H28A 0.9600
C28 H28B 0.9600
C28 H28C 0.9600
C28 Si1B 1.839(8)
C29B H29A 0.9600
C29B H29B 0.9600
C29B H29C 0.9600
C29B Si1B 1.854(9)
C30 H30A 0.9700
C30 H30B 0.9700
C30 Er1 2.377(3)
C30 Si2 1.835(3)
C31 H31A 0.9600
C31 H31B 0.9600
C31 H31C 0.9600
C31 Si2 1.863(4)
C32 H32A 0.9600
C32 H32B 0.9600
C32 H32C 0.9600
C32 Si2 1.873(4)
C33 H33A 0.9600
C33 H33B 0.9600
C33 H33C 0.9600
C33 Si2 1.886(4)
C34 H34 0.9300
C34 C35 1.326(7)
C34 N4 1.360(5)
C35 H35 0.9300
C35 C36 1.240(8)
C36 H36 0.9300
C36 C37 1.299(8)
C37 H37 0.9300
C37 C38 1.366(6)
C38 H38 0.9300
C38 N4 1.351(5)
Er1 N1 2.353(3)
Er1 N2 2.322(3)
Er1 N4 2.508(3)
Si1B C27A 1.813(12)
Si1A C28B 1.836(12)
Si1A C29A 1.849(14)
C28B H28D 0.9600
C28B H28E 0.9600
C28B H28F 0.9600
C27A H27D 0.9600
C27A H27E 0.9600
C27A H27F 0.9600
C29A H29D 0.9600
C29A H29E 0.9600
C29A H29F 0.9600
